data_7234822
loop_
_publ_author_name
'Dongxin Ma'
'Lian Duan'
'Yong Qiu'

_publ_section_title
;
 Orange-red- and white-emitting diodes fabricated by vacuum evaporation
 deposition of sublimable cationic iridium complexes
;
_journal_name_full 'Journal of Materials Chemistry C'
_journal_page_first 5051
_journal_page_last 5058
_journal_paper_doi 10.1039/C6TC00738D
_journal_volume 4
_journal_year 2016
_chemical_formula_moiety 'C35 H26 Ir N5 O, C32 H11 B F24'
_chemical_formula_sum 'C67 H36.5 B F24 Ir N5 O'
_chemical_formula_weight 1586.52
_space_group_crystal_system monoclinic
_space_group_IT_number 4
_space_group_name_Hall 'P 2yb'
_space_group_name_H-M_alt 'P 1 21 1'
_atom_sites_solution_hydrogens geom
_atom_sites_solution_primary direct
_cell_angle_alpha 90
_cell_angle_beta 95.08(3)
_cell_angle_gamma 90
_cell_formula_units_Z 4
_cell_length_a 16.505(3)
_cell_length_b 16.849(3)
_cell_length_c 23.262(5)
_cell_measurement_reflns_used 26520
_cell_measurement_temperature 293(2)
_cell_measurement_theta_max 31.516
_cell_measurement_theta_min 1.891
_cell_volume 6444(2)
_computing_molecular_graphics 'Olex2 (Dolomanov et al., 2009)'
_computing_publication_material 'Olex2 (Dolomanov et al., 2009)'
_computing_structure_refinement 'ShelXL (Sheldrick, 2008)'
_computing_structure_solution 'XS (Sheldrick, 2008)'
_diffrn_ambient_temperature 293(2)
_diffrn_detector_area_resol_mean 16.0971
_diffrn_measured_fraction_theta_full 0.97
_diffrn_measured_fraction_theta_max 0.97
_diffrn_measurement_device_type 'multiwire proportional'
_diffrn_measurement_method 'phi and omega scans'
_diffrn_radiation_monochromator graphite
_diffrn_radiation_type MoK\a
_diffrn_radiation_wavelength 0.71073
_diffrn_reflns_av_R_equivalents 0.0418
_diffrn_reflns_av_unetI/netI 0.0792
_diffrn_reflns_Laue_measured_fraction_full 0.880
_diffrn_reflns_Laue_measured_fraction_max 0.756
_diffrn_reflns_limit_h_max 14
_diffrn_reflns_limit_h_min -14
_diffrn_reflns_limit_k_max 24
_diffrn_reflns_limit_k_min -23
_diffrn_reflns_limit_l_max 34
_diffrn_reflns_limit_l_min -30
_diffrn_reflns_number 59412
_diffrn_reflns_point_group_measured_fraction_full 0.875
_diffrn_reflns_point_group_measured_fraction_max 0.739
_diffrn_reflns_theta_full 25.242
_diffrn_reflns_theta_max 31.516
_diffrn_reflns_theta_min 1.891
_exptl_absorpt_coefficient_mu 2.190
_exptl_absorpt_correction_T_max 0.867
_exptl_absorpt_correction_T_min 0.459
_exptl_absorpt_correction_type multi-scan
_exptl_crystal_colour Red
_exptl_crystal_density_diffrn 1.641
_exptl_crystal_description Platelet
_exptl_crystal_F_000 3130
_exptl_crystal_size_max 0.55
_exptl_crystal_size_mid 0.3
_exptl_crystal_size_min 0.065
_refine_diff_density_max 1.120
_refine_diff_density_min -1.117
_refine_diff_density_rms 0.166
_refine_ls_abs_structure_details
;
 Flack x determined using 9255 quotients [(I+)-(I-)]/[(I+)+(I-)]
 (Parsons and Flack (2004), Acta Cryst. A60, s61).
;
_refine_ls_abs_structure_Flack 0.473(7)
_refine_ls_extinction_coef .
_refine_ls_extinction_method none
_refine_ls_goodness_of_fit_ref 1.067
_refine_ls_hydrogen_treatment constr
_refine_ls_matrix_type full
_refine_ls_number_parameters 1783
_refine_ls_number_reflns 41866
_refine_ls_number_restraints 1
_refine_ls_restrained_S_all 1.067
_refine_ls_R_factor_all 0.0519
_refine_ls_R_factor_gt 0.0629
_refine_ls_shift/su_max 0.000
_refine_ls_shift/su_mean 0.000
_refine_ls_structure_factor_coef Fsqd
_refine_ls_weighting_details 'w=1/[\s^2^(Fo^2^)+(0.0570P)^2^+15.9130P] where P=(Fo^2^+2Fc^2^)/3'
_refine_ls_weighting_scheme calc
_refine_ls_wR_factor_gt 0.1059
_refine_ls_wR_factor_ref 0.1268
_reflns_Friedel_coverage 0.898
_reflns_Friedel_fraction_full 0.868
_reflns_Friedel_fraction_max 0.721
_reflns_number_gt 26520
_reflns_number_total 41866
_reflns_threshold_expression 'I > 2\s(I)'
_cod_data_source_file J-Mater-Chem-C-2016-4-5051.cif
_cod_data_source_block 3304
_cod_depositor_comments
;
The following automatic conversions were performed:

data item '_exptl_absorpt_correction_type' value 'Multi-scan' was
changed to 'multi-scan' in accordance with the built-in table derived
from the CIF Core dictionary named 'cif_core.dic' version 2.4.5 last
updated on 2014-11-21.

Automatic conversion script
Id: cif_fix_values 6909 2019-04-08 15:41:33Z antanas 

2024-09-02
Z value and formula fixed to values more according to usual
chemical conventions.                 miguel
;
_cod_original_formula_sum 'C134 H73 B2 F48 Ir2 N10 O2'
_cod_original_formula_weight 3173.04
_cod_original_formula_moiety 'C35 H26 Ir N5 O, C32 H10 B F24, C35 H25 Ir N5 O, C32 H12 B F24'
_cod_original_formula_units_Z 2
_cod_original_cell_volume 6443(2)
_cod_database_code 7234822
_shelx_space_group_comment
;
The symmetry employed for this shelxl refinement is uniquely defined
by the following loop, which should always be used as a source of
symmetry information in preference to the above space-group names.
They are only intended as comments.
;

loop_
_space_group_symop_operation_xyz
'x, y, z'
'-x, y+1/2, -z'

loop_
_atom_site_label
_atom_site_type_symbol
_atom_site_fract_x
_atom_site_fract_y
_atom_site_fract_z
_atom_site_U_iso_or_equiv
_atom_site_adp_type
_atom_site_occupancy
_atom_site_site_symmetry_order
_atom_site_calc_flag
_atom_site_refinement_flags_posn
_atom_site_refinement_flags_adp
_atom_site_refinement_flags_occupancy
_atom_site_disorder_assembly
_atom_site_disorder_group
Ir1 Ir 0.67021(4) 1.04751(2) -0.07226(3) 0.02209(18) Uani 1 1 d . . . . .
F9 F 0.4099(7) 0.7848(7) 0.0446(4) 0.043(3) Uani 1 1 d . . . . .
N5 N 0.5860(9) 0.9758(9) -0.1267(6) 0.022(3) Uani 1 1 d . U . . .
N1 N 0.6715(8) 1.1446(8) -0.1235(5) 0.018(2) Uani 1 1 d . U . . .
C96 C 0.2842(10) 0.8816(9) -0.0674(6) 0.019(3) Uani 1 1 d . U . . .
C98 C 0.3830(11) 0.8447(12) 0.0123(7) 0.026(3) Uani 1 1 d . . . . .
F8 F 0.4440(8) 0.8982(9) 0.0088(5) 0.060(3) Uani 1 1 d . . . . .
C91 C 0.2425(9) 0.8684(8) -0.1253(6) 0.013(3) Uani 1 1 d . U . . .
C92 C 0.2634(10) 0.7980(9) -0.1536(6) 0.017(2) Uani 1 1 d . U . . .
H92 H 0.2409 0.7879 -0.1909 0.021 Uiso 1 1 calc R . . . .
F7 F 0.3390(8) 0.8928(9) 0.0456(5) 0.060(3) Uani 1 1 d . . . . .
C95 C 0.3385(11) 0.8251(10) -0.0423(7) 0.026(3) Uani 1 1 d . U . . .
C93 C 0.3162(9) 0.7448(7) -0.1266(5) 0.010(2) Uani 1 1 d . U . . .
C94 C 0.3559(12) 0.7578(13) -0.0708(10) 0.038(5) Uani 1 1 d . . . . .
Ir2 Ir 0.16993(4) 0.84331(2) -0.57267(3) 0.02224(18) Uani 1 1 d . . . . .
F30 F 0.0889(8) 0.6054(7) -0.5420(5) 0.044(3) Uani 1 1 d . . . . .
N12 N 0.0861(10) 0.9124(10) -0.6301(7) 0.033(4) Uani 1 1 d . . . . .
N11 N 0.1894(8) 0.9424(7) -0.5230(5) 0.014(2) Uani 1 1 d . U . . .
N8 N 0.1697(11) 0.7415(10) -0.6235(7) 0.037(4) Uani 1 1 d . . . . .
C122 C 0.1164(13) 0.5405(14) -0.5136(8) 0.037(3) Uani 1 1 d . U . . .
C116 C 0.2212(10) 0.5088(11) -0.4281(7) 0.025(4) Uani 1 1 d . . . . .
H116 H 0.2311 0.4618 -0.4472 0.031 Uiso 1 1 calc R . . . .
C120 C 0.2413(11) 0.5941(9) -0.3509(6) 0.022(2) Uani 1 1 d . U . . .
H120 H 0.2655 0.6052 -0.3141 0.027 Uiso 1 1 calc R . . . .
C115 C 0.2623(12) 0.5218(11) -0.3776(7) 0.028(3) Uani 1 1 d . U . . .
C121 C 0.1640(10) 0.5612(9) -0.4545(6) 0.017(2) Uani 1 1 d . U . . .
F29 F 0.1649(8) 0.5034(8) -0.5487(5) 0.046(2) Uani 1 1 d . . . . .
F28 F 0.0484(7) 0.5029(7) -0.5021(5) 0.046(2) Uani 1 1 d . U . . .
C118 C 0.1461(10) 0.6349(9) -0.4293(5) 0.015(3) Uani 1 1 d . U . . .
H118 H 0.1094 0.6706 -0.4477 0.018 Uiso 1 1 calc R . . . .
O2 O -0.0791(7) 0.8434(9) -0.5510(5) 0.031(3) Uani 1 1 d . . . . .
N14 N 0.0151(10) 0.7709(8) -0.5017(7) 0.028(4) Uani 1 1 d D . . . .
C59 C -0.0070(12) 0.8584(12) -0.5723(8) 0.034(3) Uani 1 1 d . U . . .
C80 C 0.2752(10) 1.0615(9) -0.1751(6) 0.018(2) Uani 1 1 d . U . . .
H80 H 0.2565 1.0840 -0.1423 0.021 Uiso 1 1 calc R . . . .
N13 N 0.0510(9) 0.8156(8) -0.5420(5) 0.022(2) Uani 1 1 d D U . . .
C88 C 0.1073(13) 0.9590(13) -0.0622(9) 0.041(3) Uani 1 1 d . U . . .
H88 H 0.1289 0.9106 -0.0490 0.049 Uiso 1 1 calc R . . . .
C26 C 0.4936(9) 1.0353(8) -0.0698(5) 0.017(2) Uani 1 1 d D U . . .
N6 N 0.5520(9) 1.0734(9) -0.0457(6) 0.026(3) Uani 1 1 d . U . . .
C84 C 0.0996(11) 1.0633(10) -0.1266(7) 0.027(3) Uani 1 1 d . U . . .
H84 H 0.1097 1.0864 -0.1615 0.032 Uiso 1 1 calc R . . . .
C67 C 0.1098(10) 0.8955(7) -0.2015(6) 0.017(3) Uani 1 1 d . . . . .
C2 C 0.7468(13) 1.1169(12) -0.0195(8) 0.034(4) Uani 1 1 d . U . . .
C9 C 0.2464(10) 0.7748(8) -0.5246(6) 0.014(2) Uani 1 1 d . U . . .
C76 C 0.2706(10) 0.9586(10) -0.2432(6) 0.020(2) Uani 1 1 d . U . . .
H76 H 0.2498 0.9103 -0.2571 0.024 Uiso 1 1 calc R . . . .
C83 C 0.1332(11) 0.9865(12) -0.1132(7) 0.028(4) Uani 1 1 d . U . . .
C60 C -0.0614(11) 0.7877(10) -0.5070(7) 0.026(4) Uani 1 1 d . . . . .
C87 C 0.0501(13) 0.9967(12) -0.0265(9) 0.040(2) Uani 1 1 d . U . . .
C75 C 0.2415(11) 0.9881(10) -0.1957(7) 0.020(2) Uani 1 1 d . . . . .
C40 C 0.3323(11) 0.6505(11) -0.5203(7) 0.032(3) Uani 1 1 d . U . . .
H40 H 0.3493 0.6049 -0.5383 0.039 Uiso 1 1 calc R . . . .
C68 C 0.0731(11) 0.9254(11) -0.2507(7) 0.024(3) Uani 1 1 d . U . . .
H68 H 0.0919 0.9742 -0.2625 0.029 Uiso 1 1 calc R . . . .
C57 C -0.0506(11) 0.9594(11) -0.6466(7) 0.024(4) Uani 1 1 d . . . . .
H57 H -0.1046 0.9569 -0.6383 0.029 Uiso 1 1 calc R . . . .
C61 C -0.1199(12) 0.7588(11) -0.4693(7) 0.031(4) Uani 1 1 d . U . . .
C7 C 0.8204(11) 1.2397(11) -0.0223(7) 0.031(3) Uani 1 1 d . U . . .
H7 H 0.8288 1.2883 -0.0397 0.037 Uiso 1 1 calc R . . . .
C72 C 0.0754(12) 0.8228(10) -0.1867(7) 0.026(4) Uani 1 1 d . U . . .
H72 H 0.0991 0.7976 -0.1538 0.031 Uiso 1 1 calc R . . . .
C24 C 0.4425(13) 0.9322(12) -0.1445(8) 0.031(4) Uani 1 1 d . U . . .
H24 H 0.3888 0.9352 -0.1356 0.037 Uiso 1 1 calc R . . . .
C42 C 0.3433(11) 0.7389(12) -0.4428(7) 0.032(4) Uani 1 1 d . U . . .
H42 H 0.3664 0.7508 -0.4059 0.039 Uiso 1 1 calc R . . . .
C69 C 0.0105(13) 0.8913(12) -0.2857(8) 0.033(3) Uani 1 1 d . U . . .
C16 C 0.7999(12) 0.9348(11) -0.0800(7) 0.027(4) Uani 1 1 d . U . . .
C71 C 0.0066(11) 0.7830(12) -0.2175(7) 0.029(4) Uani 1 1 d . . . . .
C23 C 0.4720(13) 0.8796(12) -0.1867(8) 0.038(5) Uani 1 1 d . U . . .
H23 H 0.4344 0.8470 -0.2073 0.045 Uiso 1 1 calc R . . . .
C53 C 0.1454(10) 0.9669(11) -0.4825(7) 0.023(3) Uani 1 1 d . U . . .
H53 H 0.1015 0.9356 -0.4741 0.028 Uiso 1 1 calc R . . . .
C58 C 0.0011(10) 0.9154(9) -0.6174(6) 0.021(2) Uani 1 1 d . U . . .
C85 C 0.0546(12) 1.1033(10) -0.0914(8) 0.035(3) Uani 1 1 d . U . . .
C10 C 0.2708(11) 0.8853(9) -0.6044(6) 0.020(3) Uani 1 1 d . U . . .
C25 C 0.5108(10) 0.9813(9) -0.1169(6) 0.021(2) Uani 1 1 d . U . . .
C43 C 0.2878(11) 0.7932(12) -0.4689(7) 0.030(4) Uani 1 1 d . . . . .
H43 H 0.2776 0.8408 -0.4506 0.035 Uiso 1 1 calc R . . . .
C56 C -0.0312(13) 1.0094(10) -0.6887(8) 0.037(5) Uani 1 1 d . . . . .
H56 H -0.0689 1.0438 -0.7074 0.044 Uiso 1 1 calc R . . . .
C70 C -0.0210(12) 0.8276(10) -0.2705(7) 0.033(4) Uani 1 1 d . U . . .
H70 H -0.0644 0.8071 -0.2940 0.039 Uiso 1 1 calc R . . . .
C6 C 0.7695(11) 1.1878(10) -0.0448(6) 0.024(4) Uani 1 1 d . . . . .
C21 C 0.6095(13) 0.9278(15) -0.1654(8) 0.041(5) Uani 1 1 d . . . . .
H21 H 0.6640 0.9266 -0.1728 0.049 Uiso 1 1 calc R . . . .
C39 C 0.2649(12) 0.7034(11) -0.5521(7) 0.026(4) Uani 1 1 d . U . . .
C49 C 0.2580(15) 0.9859(14) -0.5278(8) 0.044(6) Uani 1 1 d . . . . .
C50 C 0.2740(12) 1.0535(13) -0.4997(7) 0.032(3) Uani 1 1 d . U . . .
H50 H 0.3190 1.0835 -0.5076 0.039 Uiso 1 1 calc R . . . .
C78 C 0.3564(11) 1.0719(10) -0.2558(7) 0.024(3) Uani 1 1 d . U . . .
H78 H 0.3872 1.1026 -0.2791 0.029 Uiso 1 1 calc R . . . .
C79 C 0.3356(11) 1.1011(10) -0.2025(6) 0.026(3) Uani 1 1 d . . . . .
C48 C 0.3021(11) 0.9573(11) -0.5754(8) 0.032(4) Uani 1 1 d . . . . .
C3AA C 0.8480(13) 1.1468(11) 0.0592(8) 0.038(5) Uani 1 1 d . . . . .
H3AA H 0.8774 1.1326 0.0936 0.046 Uiso 1 1 calc R . . . .
C41 C 0.3664(11) 0.6697(10) -0.4671(7) 0.027(3) Uani 1 1 d . U . . .
H41 H 0.4046 0.6366 -0.4476 0.032 Uiso 1 1 calc R . . . .
C8 C 0.8623(13) 1.2175(13) 0.0308(9) 0.045(5) Uani 1 1 d . . . . .
H8 H 0.9016 1.2518 0.0476 0.054 Uiso 1 1 calc R . . . .
B1 B 0.1830(14) 0.9349(13) -0.1589(9) 0.030(4) Uani 1 1 d . U . . .
C51 C 0.2252(11) 1.0789(11) -0.4595(7) 0.032(2) Uani 1 1 d . U . . .
H51 H 0.2375 1.1249 -0.4384 0.039 Uiso 1 1 calc R . . . .
C52 C 0.1594(14) 1.0366(13) -0.4511(8) 0.042(5) Uani 1 1 d . . . . .
H52 H 0.1236 1.0531 -0.4248 0.050 Uiso 1 1 calc R . . . .
C4AA C 0.7863(11) 1.0981(11) 0.0325(7) 0.027(3) Uani 1 1 d . U . . .
H4AA H 0.7722 1.0518 0.0510 0.033 Uiso 1 1 calc R . . . .
F14 F 0.0284(8) 0.6483(5) -0.1990(5) 0.043(2) Uani 1 1 d . U . . .
F13 F -0.0448(8) 0.7148(8) -0.1461(5) 0.055(4) Uani 1 1 d . . . . .
C44 C 0.3121(11) 0.8495(12) -0.6515(7) 0.029(3) Uani 1 1 d . U . . .
H44 H 0.2951 0.8016 -0.6685 0.035 Uiso 1 1 calc R . . . .
C20 C 0.8126(12) 1.0306(12) -0.1469(8) 0.038(5) Uani 1 1 d . U . . .
H20 H 0.7923 1.0754 -0.1667 0.046 Uiso 1 1 calc R . . . .
F11 F 0.2689(11) 0.6290(11) -0.1793(8) 0.095(6) Uani 1 1 d . . . . .
F15 F -0.0961(7) 0.6894(8) -0.2311(6) 0.059(4) Uani 1 1 d . U . . .
F10 F 0.3850(7) 0.6206(7) -0.1302(5) 0.056(3) Uani 1 1 d . U . . .
F19 F 0.3740(14) 0.8849(8) -0.3215(7) 0.103(7) Uani 1 1 d . . . . .
C86 C 0.0203(13) 1.0741(13) -0.0470(9) 0.042(5) Uani 1 1 d . . . . .
H86 H -0.0203 1.1011 -0.0298 0.050 Uiso 1 1 calc R . . . .
F24 F 0.4068(11) 1.2219(11) -0.2228(7) 0.097(4) Uani 1 1 d D U . . .
F1 F 0.0235(9) 1.1996(9) -0.1694(6) 0.0778(17) Uani 1 1 d . U . . .
F12 F 0.3564(11) 0.6849(8) -0.2116(6) 0.083(3) Uani 1 1 d . U . . .
C66 C -0.1010(13) 0.7122(12) -0.4255(8) 0.038(3) Uani 1 1 d . U . . .
H66 H -0.0470 0.6999 -0.4143 0.045 Uiso 1 1 calc R . . . .
C73 C -0.0230(11) 0.9263(10) -0.3390(7) 0.034(3) Uani 1 1 d . U . . .
C35 C 0.1390(14) 0.6710(14) -0.7084(9) 0.045(3) Uani 1 1 d . U . . .
H35 H 0.1067 0.6653 -0.7430 0.054 Uiso 1 1 calc R . . . .
C45 C 0.3788(11) 0.8921(11) -0.6693(7) 0.029(3) Uani 1 1 d . . . . .
H45 H 0.4036 0.8751 -0.7015 0.035 Uiso 1 1 calc R . . . .
C38 C 0.2281(12) 0.6866(13) -0.6077(8) 0.032(4) Uani 1 1 d . U . . .
C77 C 0.3301(12) 0.9953(11) -0.2737(7) 0.029(4) Uani 1 1 d . . . . .
F5 F 0.0178(12) 0.8855(7) 0.0241(7) 0.094(6) Uani 1 1 d . U . . .
C1AA C 0.7375(12) 1.2675(11) -0.1404(9) 0.035(5) Uani 1 1 d . . . . .
H1AA H 0.7790 1.3035 -0.1301 0.042 Uiso 1 1 calc R . . . .
C5 C 0.7209(11) 1.2047(10) -0.1029(7) 0.022(4) Uani 1 1 d . . . . .
F17 F -0.0133(18) 0.8996(10) -0.3833(6) 0.174(9) Uani 1 1 d . . . . .
C19 C 0.8814(14) 0.9999(17) -0.1635(10) 0.056(7) Uani 1 1 d . . . . .
H19 H 0.9101 1.0276 -0.1896 0.068 Uiso 1 1 calc R . . . .
F18 F -0.0221(17) 1.0058(10) -0.3380(6) 0.174(9) Uani 1 1 d . . . . .
F23 F 0.4279(11) 1.1725(10) -0.1470(7) 0.097(4) Uani 1 1 d D . . . .
C34 C 0.1303(13) 0.7367(14) -0.6756(8) 0.037(5) Uani 1 1 d . . . . .
H34 H 0.0969 0.7781 -0.6896 0.044 Uiso 1 1 calc R . . . .
C55 C 0.0467(13) 1.0059(12) -0.7016(8) 0.037(5) Uani 1 1 d . . . . .
H55 H 0.0619 1.0354 -0.7327 0.044 Uiso 1 1 calc R . . . .
C3 C 0.6901(16) 1.2749(17) -0.1938(8) 0.069(8) Uani 1 1 d . . . . .
H3 H 0.6960 1.3196 -0.2165 0.083 Uiso 1 1 calc R . . . .
C0AA C 0.6360(15) 1.2175(16) -0.2125(8) 0.054(6) Uani 1 1 d . . . . .
H0AA H 0.6092 1.2191 -0.2494 0.065 Uiso 1 1 calc R . . . .
C90 C 0.0396(12) 0.9681(11) 0.0337(8) 0.040(2) Uani 1 1 d . U . . .
C81 C 0.3588(14) 0.9567(13) -0.3253(7) 0.039(5) Uani 1 1 d . . . . .
C62 C -0.2025(13) 0.7828(14) -0.4849(11) 0.048(4) Uani 1 1 d . U . . .
H62 H -0.2143 0.8165 -0.5162 0.058 Uiso 1 1 calc R . . . .
C82 C 0.3645(12) 1.1810(12) -0.1858(8) 0.032(3) Uani 1 1 d . U . . .
C37 C 0.2372(15) 0.6196(15) -0.6400(8) 0.048(6) Uani 1 1 d . . . . .
H37 H 0.2725 0.5794 -0.6265 0.058 Uiso 1 1 calc R . . . .
C1 C 0.6223(15) 1.1563(13) -0.1742(10) 0.043(5) Uani 1 1 d . . . . .
H1 H 0.5786 1.1222 -0.1830 0.051 Uiso 1 1 calc R . . . .
C97 C 0.3353(11) 0.6731(10) -0.1608(7) 0.026(3) Uani 1 1 d . U . . .
F22 F 0.3111(13) 1.2183(12) -0.1579(12) 0.190(15) Uani 1 1 d . . . . .
F20 F 0.3262(12) 0.9780(11) -0.3724(4) 0.124(7) Uani 1 1 d . U . . .
F16 F -0.1048(9) 0.9203(10) -0.3499(7) 0.087(3) Uani 1 1 d . U . . .
C36 C 0.1941(13) 0.6133(11) -0.6918(9) 0.044(6) Uani 1 1 d . . . . .
H36 H 0.2018 0.5703 -0.7157 0.053 Uiso 1 1 calc R . . . .
C74 C -0.0288(12) 0.7097(14) -0.1977(9) 0.039(3) Uani 1 1 d . U . . .
C89 C 0.0119(12) 1.1846(11) -0.1191(8) 0.041(3) Uani 1 1 d . . . . .
F6 F 0.0892(13) 0.9686(15) 0.0678(6) 0.156(9) Uani 1 1 d . U . . .
C65 C -0.1651(14) 0.6803(15) -0.3949(9) 0.049(5) Uani 1 1 d . . . . .
H65 H -0.1529 0.6428 -0.3661 0.058 Uiso 1 1 calc R . . . .
C63 C -0.2636(13) 0.7563(13) -0.4540(10) 0.048(4) Uani 1 1 d . . . . .
H63 H -0.3171 0.7723 -0.4632 0.058 Uiso 1 1 calc R . . . .
C17 C 0.8655(12) 0.8982(13) -0.0953(8) 0.037(4) Uani 1 1 d . U . . .
H17 H 0.8843 0.8523 -0.0764 0.044 Uiso 1 1 calc R . . . .
F2 F -0.0602(9) 1.1956(8) -0.1113(6) 0.0778(17) Uani 1 1 d . U . . .
C64 C -0.2432(15) 0.7037(14) -0.4072(10) 0.050(5) Uani 1 1 d . U . . .
H64 H -0.2835 0.6854 -0.3850 0.060 Uiso 1 1 calc R . . . .
C47 C 0.3765(13) 0.9918(13) -0.5978(9) 0.041(3) Uani 1 1 d . U . . .
H47 H 0.3997 1.0375 -0.5809 0.050 Uiso 1 1 calc R . . . .
C46 C 0.4082(14) 0.9593(14) -0.6396(9) 0.043(3) Uani 1 1 d . U . . .
H46 H 0.4552 0.9824 -0.6513 0.052 Uiso 1 1 calc R . . . .
C18 C 0.9092(15) 0.9319(17) -0.1437(11) 0.056(6) Uani 1 1 d . . . . .
H18 H 0.9528 0.9062 -0.1584 0.067 Uiso 1 1 calc R . . . .
F27 F 0.2343(9) 0.7563(7) -0.3193(8) 0.078(5) Uani 1 1 d . . . . .
C108 C 0.2262(13) 0.3310(12) -0.3242(8) 0.032(4) Uani 1 1 d . . . . .
H108 H 0.2397 0.3090 -0.3588 0.039 Uiso 1 1 calc R . . . .
C99 C 0.3726(10) 0.4038(8) -0.3870(6) 0.013(3) Uani 1 1 d . U . . .
F26 F 0.1180(8) 0.7058(8) -0.3021(6) 0.065(2) Uani 1 1 d . . . . .
C125 C 0.4257(10) 0.5748(8) -0.3151(7) 0.020(3) Uani 1 1 d . . . . .
H125 H 0.4074 0.6017 -0.3487 0.024 Uiso 1 1 calc R . . . .
C100 C 0.3943(10) 0.4352(9) -0.4388(6) 0.018(3) Uani 1 1 d . . . . .
H100 H 0.3783 0.4862 -0.4499 0.021 Uiso 1 1 calc R . . . .
C127 C 0.5247(10) 0.5736(9) -0.2324(6) 0.023(2) Uani 1 1 d . U . . .
H127 H 0.5675 0.5986 -0.2107 0.027 Uiso 1 1 calc R . . . .
C107 C 0.2597(11) 0.4020(11) -0.3074(7) 0.025(3) Uani 1 1 d . U . . .
F25 F 0.1402(8) 0.7822(8) -0.3762(6) 0.065(2) Uani 1 1 d . U . . .
C128 C 0.4903(11) 0.4950(10) -0.2166(7) 0.026(2) Uani 1 1 d . U . . .
C129 C 0.4223(11) 0.4609(12) -0.2478(7) 0.028(4) Uani 1 1 d . U . . .
H129 H 0.3992 0.4138 -0.2364 0.034 Uiso 1 1 calc R . . . .
B2 B 0.3207(11) 0.4566(9) -0.3435(6) 0.014(2) Uani 1 1 d . U . . .
C104 C 0.4012(10) 0.3305(9) -0.3684(6) 0.022(2) Uani 1 1 d . U . . .
H104 H 0.3868 0.3099 -0.3336 0.026 Uiso 1 1 calc R . . . .
C119 C 0.1852(13) 0.6503(13) -0.3772(10) 0.044(5) Uani 1 1 d . . . . .
C123 C 0.1679(14) 0.7251(11) -0.3451(8) 0.043(5) Uani 1 1 d . . . . .
C126 C 0.4882(11) 0.6035(9) -0.2800(7) 0.025(4) Uani 1 1 d . U . . .
C124 C 0.3894(11) 0.5055(9) -0.3007(6) 0.020(2) Uani 1 1 d . U . . .
C112 C 0.2299(12) 0.4344(11) -0.2541(7) 0.030(4) Uani 1 1 d . . . . .
H112 H 0.2495 0.4830 -0.2399 0.036 Uiso 1 1 calc R . . . .
O1 O 0.4212(7) 1.0502(8) -0.0497(5) 0.025(3) Uani 1 1 d . . . . .
F47 F 0.4025(12) 0.4553(10) -0.5605(6) 0.125(6) Uani 1 1 d . . . . .
F38 F 0.2086(11) 0.4629(8) -0.1377(5) 0.106(5) Uani 1 1 d . . . . .
F42 F 0.1917(8) 0.1581(7) -0.3219(8) 0.083(5) Uani 1 1 d . U . . .
F37 F 0.1125(13) 0.4987(12) -0.1809(6) 0.113(7) Uani 1 1 d . U . . .
C101 C 0.4387(10) 0.3912(9) -0.4728(6) 0.021(2) Uani 1 1 d . U . . .
F48 F 0.5077(16) 0.4896(15) -0.5212(7) 0.155(9) Uani 1 1 d . U . . .
N7 N 0.5192(9) 1.1176(9) -0.0011(6) 0.026(4) Uani 1 1 d . U . . .
H7A H 0.5450 1.1476 0.0242 0.031 Uiso 1 1 calc R . . . .
C110 C 0.1373(13) 0.3241(12) -0.2464(8) 0.039(5) Uani 1 1 d . . . . .
H110 H 0.0921 0.3025 -0.2309 0.047 Uiso 1 1 calc R . . . .
C109 C 0.1715(12) 0.2887(11) -0.2914(7) 0.026(3) Uani 1 1 d . U . . .
C103 C 0.4547(10) 0.2844(9) -0.4036(6) 0.0223(18) Uani 1 1 d . . . . .
N3 N 0.6889(10) 0.9492(10) -0.0180(8) 0.039(4) Uani 1 1 d . . . . .
C27 C 0.4416(11) 1.1027(10) -0.0070(6) 0.025(3) Uani 1 1 d D U . . .
C106 C 0.4703(11) 0.4334(10) -0.5242(7) 0.033(3) Uani 1 1 d . U . . .
C102 C 0.4688(11) 0.3198(9) -0.4578(6) 0.0223(18) Uani 1 1 d . U . . .
H102 H 0.4994 0.2926 -0.4831 0.027 Uiso 1 1 calc R . . . .
F43 F 0.4111(9) 0.1574(7) -0.3807(9) 0.112(6) Uani 1 1 d . U . . .
C105 C 0.4734(10) 0.2057(9) -0.3904(6) 0.026(2) Uani 1 1 d . U . . .
C114 C 0.1441(14) 0.4298(13) -0.1714(10) 0.044(5) Uani 1 1 d . U . . .
C22 C 0.5501(11) 0.8744(11) -0.1983(9) 0.037(5) Uani 1 1 d . . . . .
H22 H 0.5663 0.8390 -0.2257 0.044 Uiso 1 1 calc R . . . .
C113 C 0.1389(13) 0.2112(13) -0.3168(8) 0.037(4) Uani 1 1 d . U . . .
C111 C 0.1733(13) 0.3936(12) -0.2252(8) 0.032(4) Uani 1 1 d . U . . .
F46 F 0.4971(12) 0.3784(10) -0.5634(6) 0.125(6) Uani 1 1 d . . . . .
C4 C 0.7706(11) 1.0038(12) -0.1053(8) 0.030(4) Uani 1 1 d . U . . .
C14 C 0.7751(16) 0.8371(16) 0.0044(11) 0.062(7) Uani 1 1 d . . . . .
H14 H 0.8218 0.8080 -0.0004 0.074 Uiso 1 1 calc R . . . .
C12 C 0.6594(14) 0.8617(12) 0.0563(9) 0.043(5) Uani 1 1 d . U . . .
H12 H 0.6267 0.8476 0.0852 0.051 Uiso 1 1 calc R . . . .
C2AA C 0.6389(14) 0.9283(13) 0.0232(8) 0.046(5) Uani 1 1 d . . . . .
H2AA H 0.5927 0.9578 0.0289 0.055 Uiso 1 1 calc R . . . .
F44 F 0.5230(15) 0.2002(9) -0.3459(10) 0.184(10) Uani 1 1 d . U . . .
C15 C 0.7549(11) 0.9049(9) -0.0347(7) 0.021(3) Uani 1 1 d . U . . .
C54 C 0.1020(13) 0.9628(10) -0.6723(7) 0.028(4) Uani 1 1 d . U . . .
H54 H 0.1556 0.9674 -0.6813 0.034 Uiso 1 1 calc R . . . .
F45 F 0.4917(11) 0.1591(10) -0.4324(7) 0.094(5) Uani 1 1 d . U . . .
F3 F 0.0448(14) 1.2397(14) -0.0823(10) 0.134(7) Uani 1 1 d . U . . .
F39 F 0.1117(10) 0.3829(7) -0.1388(5) 0.077(3) Uani 1 1 d . . . . .
F21 F 0.4401(10) 0.9777(9) -0.3298(7) 0.094(3) Uani 1 1 d . U . . .
F32 F 0.4784(8) 0.7423(9) -0.2999(7) 0.068(4) Uani 1 1 d . . . . .
F33 F 0.5881(10) 0.7055(10) -0.2692(8) 0.093(6) Uani 1 1 d . . . . .
F4 F -0.0375(12) 0.9840(13) 0.0412(9) 0.117(5) Uani 1 1 d . U . . .
F31 F 0.5462(10) 0.6784(9) -0.3579(7) 0.078(5) Uani 1 1 d . . . . .
F41 F 0.0986(10) 0.2118(7) -0.3683(5) 0.077(3) Uani 1 1 d . . . . .
F34 F 0.5010(10) 0.3801(9) -0.1566(7) 0.134(9) Uani 1 1 d D . . . .
F40 F 0.1069(12) 0.1684(10) -0.2773(6) 0.106(5) Uani 1 1 d . . . . .
F35 F 0.4961(12) 0.4872(12) -0.1147(6) 0.126(7) Uani 1 1 d D U . . .
F36 F 0.6024(10) 0.4385(11) -0.1619(8) 0.112(6) Uani 1 1 d D U . . .
C28 C 0.3728(11) 1.1303(10) 0.0240(7) 0.028(3) Uani 1 1 d . U . . .
C33 C 0.3947(13) 1.1877(12) 0.0708(8) 0.038(4) Uani 1 1 d . U . . .
H33 H 0.4463 1.2104 0.0743 0.046 Uiso 1 1 calc R . . . .
C130 C 0.5232(11) 0.6809(9) -0.2996(8) 0.030(4) Uani 1 1 d . U . . .
C30 C 0.2389(19) 1.1304(18) 0.0533(12) 0.069(7) Uani 1 1 d . U . . .
H30 H 0.1857 1.1118 0.0476 0.083 Uiso 1 1 calc R . . . .
C13 C 0.7273(16) 0.8151(16) 0.0480(11) 0.061(3) Uani 1 1 d . U . . .
H13 H 0.7401 0.7708 0.0708 0.073 Uiso 1 1 calc R . . . .
C131 C 0.5232(11) 0.4493(9) -0.1617(7) 0.031(3) Uani 1 1 d . U . . .
C29 C 0.2972(13) 1.1064(13) 0.0167(9) 0.038(3) Uani 1 1 d . U . . .
H29 H 0.2816 1.0723 -0.0138 0.046 Uiso 1 1 calc R . . . .
C31 C 0.2610(16) 1.1818(16) 0.0978(11) 0.053(3) Uani 1 1 d . U . . .
H31 H 0.2221 1.1998 0.1214 0.063 Uiso 1 1 calc R . . . .
C32 C 0.3418(15) 1.2073(15) 0.1079(10) 0.051(3) Uani 1 1 d . U . . .
H32 H 0.3581 1.2376 0.1402 0.061 Uiso 1 1 calc R . . . .

loop_
_atom_site_aniso_label
_atom_site_aniso_U_11
_atom_site_aniso_U_22
_atom_site_aniso_U_33
_atom_site_aniso_U_23
_atom_site_aniso_U_13
_atom_site_aniso_U_12
Ir1 0.0137(5) 0.0271(4) 0.0257(3) -0.0004(3) 0.0031(3) -0.0006(3)
F9 0.051(8) 0.050(7) 0.025(5) 0.025(5) -0.007(5) -0.008(6)
N5 0.022(3) 0.022(3) 0.023(3) -0.0002(14) 0.0020(14) 0.0000(14)
N1 0.018(2) 0.018(2) 0.018(2) 0.00001(15) 0.0016(2) 0.00000(15)
C96 0.019(3) 0.018(3) 0.019(3) -0.0002(14) 0.0015(14) -0.0003(14)
C98 0.018(9) 0.031(7) 0.028(6) -0.004(5) -0.009(5) -0.005(6)
F8 0.056(6) 0.088(7) 0.033(4) -0.019(4) -0.020(4) -0.009(5)
C91 0.008(7) 0.014(4) 0.018(4) 0.000(3) 0.008(4) -0.001(4)
C92 0.007(2) 0.028(2) 0.018(2) -0.00077(15) 0.0038(2) 0.00000(15)
F7 0.056(6) 0.088(7) 0.033(4) -0.019(4) -0.020(4) -0.009(5)
C95 0.024(8) 0.025(6) 0.027(6) 0.005(4) 0.002(5) 0.002(5)
C93 0.010(3) 0.010(2) 0.010(2) -0.0012(13) 0.0000(14) 0.0005(14)
C94 0.012(10) 0.037(8) 0.062(11) 0.009(7) -0.002(7) -0.005(6)
Ir2 0.0154(5) 0.0253(3) 0.0258(3) 0.0072(2) 0.0004(3) -0.0021(3)
F30 0.045(8) 0.041(6) 0.043(6) -0.010(5) -0.021(5) 0.009(6)
N12 0.035(9) 0.030(6) 0.034(7) 0.007(5) 0.000(5) 0.000(5)
N11 0.014(3) 0.014(2) 0.014(2) -0.0007(13) 0.0014(14) 0.0003(14)
N8 0.039(9) 0.038(7) 0.035(6) -0.005(5) 0.002(5) -0.017(6)
C122 0.037(3) 0.037(3) 0.037(3) 0.00000(15) 0.0033(3) -0.00001(15)
C116 0.015(9) 0.040(8) 0.022(6) -0.002(5) 0.008(5) 0.001(6)
C120 0.022(2) 0.022(2) 0.022(2) 0.00000(15) 0.0020(3) 0.00000(15)
C115 0.028(3) 0.028(3) 0.028(3) 0.00000(15) 0.0025(3) 0.00000(15)
C121 0.017(2) 0.017(2) 0.017(2) 0.00000(15) 0.0015(2) 0.00000(15)
F29 0.046(3) 0.047(3) 0.045(3) 0.000(2) -0.002(2) -0.001(2)
F28 0.046(3) 0.047(3) 0.045(3) 0.000(2) -0.002(2) -0.001(2)
C118 0.015(3) 0.015(3) 0.015(3) 0.0002(14) 0.0014(14) 0.0002(14)
O2 0.028(8) 0.033(6) 0.030(6) 0.008(6) -0.007(5) -0.007(7)
N14 0.029(11) 0.023(6) 0.032(7) 0.005(6) 0.005(6) 0.002(6)
C59 0.034(3) 0.034(3) 0.034(3) 0.00000(15) 0.0030(3) 0.00000(15)
C80 0.018(2) 0.018(2) 0.018(2) 0.00000(15) 0.0016(3) 0.00000(15)
N13 0.022(2) 0.022(2) 0.022(2) 0.00000(15) 0.0020(2) 0.00000(15)
C88 0.040(3) 0.040(3) 0.041(3) 0.0002(14) 0.0037(14) 0.0002(14)
C26 0.017(2) 0.017(2) 0.017(2) 0.00000(15) 0.0015(2) 0.00000(15)
N6 0.023(7) 0.029(5) 0.027(5) -0.004(4) 0.005(4) 0.002(5)
C84 0.027(4) 0.027(4) 0.027(3) -0.0001(14) 0.0032(14) 0.0003(14)
C67 0.021(8) 0.006(4) 0.026(5) 0.001(4) 0.008(4) 0.006(4)
C2 0.034(4) 0.034(4) 0.034(4) -0.0007(14) 0.0030(14) -0.0001(14)
C9 0.014(2) 0.014(2) 0.014(2) 0.00001(15) 0.0012(2) 0.00001(15)
C76 0.013(6) 0.026(5) 0.022(4) 0.000(4) 0.013(4) 0.003(4)
C83 0.016(8) 0.039(7) 0.029(6) -0.001(5) 0.006(5) -0.001(6)
C60 0.020(10) 0.025(6) 0.034(7) 0.003(5) 0.009(6) 0.008(5)
C87 0.040(2) 0.040(2) 0.040(2) 0.00001(15) 0.0036(3) 0.00000(15)
C75 0.013(6) 0.026(5) 0.022(4) 0.000(4) 0.013(4) 0.003(4)
C40 0.032(3) 0.032(3) 0.032(3) 0.00001(15) 0.0028(3) 0.00001(15)
C68 0.024(3) 0.024(3) 0.024(3) 0.00000(15) 0.0022(3) 0.00000(15)
C57 0.007(9) 0.036(7) 0.030(6) 0.008(5) 0.006(5) 0.010(6)
C61 0.031(4) 0.031(4) 0.031(4) 0.0003(14) 0.0032(14) -0.0003(14)
C7 0.031(3) 0.031(3) 0.031(3) 0.00000(15) 0.0027(3) 0.00000(15)
C72 0.026(4) 0.026(4) 0.026(4) -0.0003(14) 0.0022(14) 0.0002(14)
C24 0.031(4) 0.031(4) 0.031(4) 0.0000(14) 0.0024(15) 0.0001(14)
C42 0.023(9) 0.047(8) 0.026(6) -0.005(6) -0.002(6) -0.026(7)
C69 0.033(3) 0.033(3) 0.033(3) 0.00000(15) 0.0029(3) 0.00001(15)
C16 0.027(4) 0.027(4) 0.027(4) 0.0001(14) 0.0026(14) 0.0001(14)
C71 0.012(10) 0.047(10) 0.030(8) -0.002(7) 0.005(7) 0.019(8)
C23 0.038(11) 0.037(8) 0.040(8) 0.002(7) 0.011(7) -0.011(8)
C53 0.007(3) 0.032(3) 0.031(3) 0.00000(15) 0.0020(3) 0.00569(15)
C58 0.021(2) 0.021(2) 0.021(2) 0.00000(15) 0.0018(2) 0.00000(15)
C85 0.037(3) 0.024(3) 0.043(3) 0.00398(15) 0.0065(3) 0.02302(15)
C10 0.020(3) 0.020(3) 0.021(3) 0.0002(14) 0.0017(14) 0.0006(14)
C25 0.021(2) 0.021(2) 0.021(2) -0.00001(15) 0.0019(3) -0.00001(15)
C43 0.019(9) 0.041(8) 0.028(6) 0.003(5) 0.000(5) -0.003(6)
C56 0.037(14) 0.022(7) 0.046(10) 0.016(7) -0.022(8) 0.004(7)
C70 0.032(4) 0.033(4) 0.033(4) -0.0004(14) 0.0026(14) 0.0003(14)
C6 0.024(9) 0.033(7) 0.015(5) -0.011(5) 0.000(5) -0.002(6)
C21 0.011(11) 0.075(14) 0.036(8) -0.018(9) -0.004(7) 0.008(9)
C39 0.026(4) 0.026(4) 0.026(4) -0.0003(14) 0.0027(14) 0.0000(14)
C49 0.055(15) 0.055(12) 0.023(7) 0.003(7) 0.002(8) 0.009(11)
C50 0.032(3) 0.032(3) 0.032(3) 0.00000(15) 0.0028(3) 0.00000(15)
C78 0.024(3) 0.024(3) 0.024(3) 0.00000(15) 0.0021(3) 0.00000(15)
C79 0.033(10) 0.025(6) 0.021(6) -0.001(5) 0.006(5) -0.003(6)
C48 0.012(9) 0.035(8) 0.048(9) 0.025(7) -0.002(6) -0.009(6)
C3AA 0.044(13) 0.034(8) 0.036(9) -0.006(7) -0.005(8) -0.026(9)
C41 0.027(3) 0.027(3) 0.027(3) 0.00000(15) 0.0024(3) 0.00000(15)
C8 0.032(11) 0.053(10) 0.048(9) -0.023(8) -0.001(7) -0.018(8)
B1 0.029(4) 0.030(4) 0.030(4) 0.0000(14) 0.0028(14) 0.0000(14)
C51 0.032(2) 0.032(2) 0.032(2) -0.00001(15) 0.0029(3) 0.00000(15)
C52 0.046(13) 0.042(10) 0.038(8) -0.002(7) 0.007(8) 0.023(9)
C4AA 0.027(3) 0.027(3) 0.027(3) 0.00000(15) 0.0024(3) 0.00000(15)
F14 0.060(2) 0.007(2) 0.061(2) 0.00319(15) 0.0076(2) 0.00448(15)
F13 0.073(10) 0.046(7) 0.051(7) -0.005(6) 0.033(7) -0.022(7)
C44 0.023(7) 0.032(5) 0.033(5) 0.007(4) 0.003(4) -0.009(5)
C20 0.036(12) 0.040(10) 0.041(8) -0.003(7) 0.022(7) -0.011(8)
F11 0.080(12) 0.097(13) 0.109(13) -0.075(11) 0.006(10) 0.016(10)
F15 0.028(7) 0.046(7) 0.096(10) 0.003(7) -0.029(6) -0.009(6)
F10 0.056(3) 0.056(3) 0.056(3) 0.0000(3) 0.0049(4) 0.0001(3)
F19 0.21(2) 0.034(6) 0.074(10) 0.008(6) 0.085(12) 0.024(9)
C86 0.027(12) 0.045(9) 0.057(11) 0.001(8) 0.025(9) 0.015(8)
F24 0.099(4) 0.090(4) 0.100(4) 0.000(3) 0.005(3) -0.007(3)
F1 0.0851(17) 0.0784(17) 0.0784(17) 0.01922(10) 0.05469(19) 0.03539(10)
F12 0.146(3) 0.042(3) 0.062(3) -0.00002(15) 0.0262(3) 0.00001(15)
C66 0.038(3) 0.038(3) 0.038(3) 0.00001(15) 0.0033(3) 0.00000(15)
C73 0.034(3) 0.034(3) 0.034(3) 0.00000(15) 0.0030(3) 0.00001(15)
C35 0.045(3) 0.045(3) 0.045(3) 0.00000(15) 0.0040(3) 0.00000(15)
C45 0.023(7) 0.032(5) 0.033(5) 0.007(4) 0.003(4) -0.009(5)
C38 0.019(9) 0.045(9) 0.032(7) 0.013(6) 0.007(6) 0.002(7)
C77 0.031(10) 0.033(7) 0.025(6) 0.005(5) 0.020(6) 0.003(6)
F5 0.153(16) 0.035(5) 0.105(12) 0.036(6) 0.075(11) 0.023(7)
C1AA 0.019(12) 0.027(8) 0.057(12) 0.002(8) -0.003(9) 0.000(8)
C5 0.018(10) 0.027(7) 0.023(6) 0.008(5) 0.011(6) 0.007(6)
F17 0.38(2) 0.089(8) 0.039(5) -0.019(5) -0.079(9) 0.130(12)
C19 0.036(14) 0.074(15) 0.064(13) -0.038(12) 0.031(10) -0.016(11)
F18 0.38(2) 0.089(8) 0.039(5) -0.019(5) -0.079(9) 0.130(12)
F23 0.099(4) 0.090(4) 0.100(4) 0.000(3) 0.005(3) -0.007(3)
C34 0.026(13) 0.055(12) 0.027(8) -0.007(8) -0.007(8) -0.003(10)
C55 0.029(14) 0.043(9) 0.039(9) 0.003(7) -0.001(8) -0.016(8)
C3 0.09(2) 0.095(19) 0.018(7) 0.018(10) -0.009(10) 0.037(16)
C0AA 0.058(14) 0.069(13) 0.032(8) 0.018(8) -0.023(8) 0.013(10)
C90 0.040(2) 0.040(2) 0.040(2) 0.00001(15) 0.0036(3) 0.00000(15)
C81 0.060(14) 0.039(10) 0.020(6) 0.001(6) 0.019(7) 0.002(9)
C62 0.023(7) 0.049(6) 0.075(8) 0.022(6) 0.023(6) 0.002(5)
C82 0.032(3) 0.032(3) 0.032(3) 0.00000(15) 0.0028(3) -0.00001(15)
C37 0.063(17) 0.053(13) 0.030(9) -0.012(9) 0.014(10) 0.010(12)
C1 0.046(15) 0.038(11) 0.043(11) -0.006(9) -0.002(10) 0.003(10)
C97 0.026(3) 0.026(3) 0.026(3) 0.00000(15) 0.0023(3) 0.00000(15)
F22 0.17(2) 0.114(14) 0.32(3) -0.165(18) 0.20(2) -0.108(14)
F20 0.195(15) 0.155(13) 0.019(5) -0.002(7) -0.004(7) 0.134(12)
F16 0.087(3) 0.087(3) 0.087(3) 0.0459(3) 0.0077(4) 0.0000(3)
C36 0.045(14) 0.032(9) 0.058(12) -0.009(8) 0.013(10) 0.022(9)
C74 0.018(3) 0.058(3) 0.043(3) 0.00000(15) 0.0033(3) -0.00618(15)
C89 0.040(3) 0.040(3) 0.041(3) 0.0002(14) 0.0037(14) 0.0002(14)
F6 0.170(16) 0.25(2) 0.041(7) 0.036(10) -0.036(9) -0.124(15)
C65 0.038(13) 0.061(12) 0.050(10) 0.029(9) 0.018(8) -0.011(9)
C63 0.023(7) 0.049(6) 0.075(8) 0.022(6) 0.023(6) 0.002(5)
C17 0.023(9) 0.041(7) 0.050(8) -0.001(6) 0.012(6) 0.002(6)
F2 0.0851(17) 0.0784(17) 0.0784(17) 0.01922(10) 0.05469(19) 0.03539(10)
C64 0.048(11) 0.051(9) 0.056(9) 0.017(7) 0.027(8) -0.017(8)
C47 0.039(3) 0.041(3) 0.044(3) 0.01367(15) 0.0037(3) -0.02036(15)
C46 0.043(3) 0.043(3) 0.043(3) 0.00000(15) 0.0038(3) 0.00000(15)
C18 0.035(13) 0.069(13) 0.067(13) -0.039(11) 0.018(9) 0.005(10)
F27 0.059(10) 0.029(6) 0.137(14) -0.032(7) -0.044(9) 0.003(6)
C108 0.034(11) 0.030(7) 0.036(8) -0.004(5) 0.016(7) 0.001(6)
C99 0.013(3) 0.014(3) 0.014(3) -0.0005(14) 0.0016(14) -0.0004(14)
F26 0.070(3) 0.061(3) 0.066(3) -0.006(2) 0.015(2) 0.006(2)
C125 0.021(9) 0.011(5) 0.028(6) 0.000(4) 0.004(5) 0.002(5)
C100 0.022(8) 0.018(5) 0.014(4) 0.006(4) 0.006(4) 0.006(5)
C127 0.022(2) 0.023(2) 0.023(2) -0.00001(15) 0.0020(3) 0.00000(15)
C107 0.020(8) 0.029(6) 0.023(6) 0.002(5) -0.006(5) 0.002(6)
F25 0.070(3) 0.061(3) 0.066(3) -0.006(2) 0.015(2) 0.006(2)
C128 0.026(2) 0.026(2) 0.026(2) 0.00000(15) 0.0023(3) 0.00001(15)
C129 0.015(8) 0.038(7) 0.032(6) 0.004(5) 0.004(5) 0.009(6)
B2 0.014(2) 0.014(2) 0.014(2) 0.00000(15) 0.0013(3) 0.00000(15)
C104 0.022(2) 0.022(2) 0.022(2) 0.00000(15) 0.0019(3) 0.00000(15)
C119 0.029(11) 0.043(10) 0.061(12) 0.015(8) 0.015(8) 0.013(8)
C123 0.067(14) 0.033(8) 0.031(7) 0.004(6) 0.010(8) 0.029(8)
C126 0.026(9) 0.018(6) 0.030(7) -0.012(5) 0.006(6) -0.013(6)
C124 0.020(2) 0.020(2) 0.020(2) 0.00000(15) 0.0017(3) 0.00001(15)
C112 0.040(11) 0.024(7) 0.024(7) 0.000(5) -0.004(6) 0.002(7)
O1 0.013(7) 0.030(6) 0.033(5) -0.005(5) 0.013(5) -0.005(6)
F47 0.192(13) 0.118(9) 0.081(7) 0.072(6) 0.106(8) 0.114(9)
F38 0.185(12) 0.088(7) 0.053(5) -0.037(5) 0.063(6) -0.093(8)
F42 0.049(8) 0.032(6) 0.159(13) -0.022(7) -0.037(8) 0.014(6)
F37 0.168(15) 0.137(14) 0.034(6) -0.012(8) 0.008(8) 0.121(12)
C101 0.021(2) 0.021(2) 0.021(2) 0.00000(15) 0.0019(2) 0.00000(15)
F48 0.221(19) 0.191(18) 0.056(9) 0.018(11) 0.016(11) -0.152(16)
N7 0.014(9) 0.037(7) 0.026(6) -0.008(6) -0.003(5) 0.000(6)
C110 0.045(12) 0.036(8) 0.038(8) 0.014(6) 0.013(7) 0.008(7)
C109 0.026(3) 0.026(3) 0.026(3) 0.00000(15) 0.0023(3) 0.00000(15)
C103 0.0223(18) 0.0223(18) 0.0223(18) 0.00000(15) 0.0020(2) 0.00000(15)
N3 0.019(8) 0.039(8) 0.058(10) -0.013(7) -0.004(6) 0.008(6)
C27 0.025(3) 0.025(3) 0.025(3) 0.00000(15) 0.0022(3) 0.00000(15)
C106 0.033(3) 0.033(3) 0.033(3) 0.00001(15) 0.0030(3) 0.00000(15)
C102 0.0223(18) 0.0223(18) 0.0223(18) 0.00000(15) 0.0020(2) 0.00000(15)
F43 0.094(10) 0.037(6) 0.208(16) 0.069(8) 0.036(11) 0.010(6)
C105 0.026(2) 0.026(2) 0.026(2) 0.00000(15) 0.0023(3) 0.00001(15)
C114 0.044(11) 0.033(8) 0.059(10) -0.005(8) 0.027(9) -0.008(8)
C22 0.010(12) 0.033(8) 0.067(12) -0.034(8) -0.001(8) -0.001(7)
C113 0.037(4) 0.037(4) 0.037(4) 0.0002(14) 0.0039(15) -0.0008(14)
C111 0.032(4) 0.032(4) 0.032(4) -0.0002(14) 0.0030(15) 0.0001(14)
F46 0.192(13) 0.118(9) 0.081(7) 0.072(6) 0.106(8) 0.114(9)
C4 0.014(9) 0.041(8) 0.036(7) -0.018(6) 0.007(5) 0.005(6)
C14 0.063(16) 0.042(10) 0.077(15) 0.003(9) -0.013(11) 0.021(9)
C12 0.034(10) 0.040(9) 0.053(9) 0.010(7) -0.002(8) 0.014(7)
C2AA 0.061(14) 0.043(9) 0.037(8) 0.001(7) 0.025(8) 0.013(9)
F44 0.26(2) 0.051(8) 0.208(17) -0.022(10) -0.178(16) 0.065(11)
C15 0.007(8) 0.015(5) 0.040(7) -0.004(5) -0.004(6) 0.002(5)
C54 0.029(10) 0.026(6) 0.029(6) 0.016(5) -0.002(6) 0.005(6)
F45 0.100(5) 0.089(5) 0.095(5) -0.001(3) 0.013(3) 0.004(3)
F3 0.136(8) 0.131(8) 0.134(8) 0.000(3) 0.006(3) 0.000(3)
F39 0.131(9) 0.049(5) 0.052(5) -0.009(4) 0.005(5) -0.036(5)
F21 0.095(3) 0.095(3) 0.101(3) -0.05205(15) 0.0577(3) -0.02385(15)
F32 0.037(7) 0.067(8) 0.097(10) 0.002(7) -0.010(6) 0.010(6)
F33 0.096(12) 0.054(9) 0.116(13) 0.027(9) -0.058(10) -0.043(9)
F4 0.117(5) 0.117(5) 0.117(5) 0.0000(3) 0.0104(5) 0.0000(3)
F31 0.099(13) 0.059(9) 0.082(10) -0.010(8) 0.043(9) -0.046(9)
F41 0.131(9) 0.049(5) 0.052(5) -0.009(4) 0.005(5) -0.036(5)
F34 0.147(17) 0.110(13) 0.126(14) 0.081(11) -0.100(13) -0.078(12)
F40 0.185(12) 0.088(7) 0.053(5) -0.037(5) 0.063(6) -0.093(8)
F35 0.149(14) 0.193(17) 0.041(7) 0.040(9) 0.047(8) 0.098(13)
F36 0.111(6) 0.112(6) 0.111(6) 0.0009(14) 0.0095(15) 0.0011(14)
C28 0.028(3) 0.028(3) 0.028(3) -0.00001(15) 0.0025(3) 0.00000(15)
C33 0.038(4) 0.038(4) 0.038(4) -0.0009(14) 0.0040(15) 0.0005(14)
C130 0.032(9) 0.013(5) 0.044(7) -0.015(5) -0.005(6) -0.002(5)
C30 0.069(7) 0.069(7) 0.069(7) 0.0000(14) 0.0064(16) -0.0002(14)
C13 0.061(3) 0.061(3) 0.061(3) 0.00001(15) 0.0054(3) 0.00000(15)
C131 0.031(3) 0.031(3) 0.031(3) 0.00000(15) 0.0028(3) 0.00000(15)
C29 0.038(3) 0.038(3) 0.038(3) -0.00001(15) 0.0034(3) 0.00000(15)
C31 0.053(3) 0.053(3) 0.053(3) 0.00000(15) 0.0047(3) 0.00000(15)
C32 0.051(3) 0.051(3) 0.051(3) 0.00000(15) 0.0045(3) 0.00000(15)

loop_
_atom_type_symbol
_atom_type_description
_atom_type_scat_dispersion_real
_atom_type_scat_dispersion_imag
_atom_type_scat_source
C C 0.0033 0.0016 'International Tables Vol C Tables 4.2.6.8 and 6.1.1.4'
H H 0.0000 0.0000 'International Tables Vol C Tables 4.2.6.8 and 6.1.1.4'
B B 0.0013 0.0007 'International Tables Vol C Tables 4.2.6.8 and 6.1.1.4'
F F 0.0171 0.0103 'International Tables Vol C Tables 4.2.6.8 and 6.1.1.4'
Ir Ir -1.4442 7.9887 'International Tables Vol C Tables 4.2.6.8 and 6.1.1.4'
N N 0.0061 0.0033 'International Tables Vol C Tables 4.2.6.8 and 6.1.1.4'
O O 0.0106 0.0060 'International Tables Vol C Tables 4.2.6.8 and 6.1.1.4'

loop_
_geom_angle_atom_site_label_1
_geom_angle_atom_site_label_2
_geom_angle_atom_site_label_3
_geom_angle
_geom_angle_site_symmetry_1
_geom_angle_site_symmetry_3
N1 Ir1 N5 98.4(5) . .
N1 Ir1 N6 93.6(6) . .
N1 Ir1 C2 81.6(6) . .
N1 Ir1 N3 171.0(6) . .
N6 Ir1 N5 74.2(5) . .
C2 Ir1 N5 178.2(7) . .
C2 Ir1 N6 103.9(7) . .
C2 Ir1 N3 92.3(7) . .
N3 Ir1 N5 87.9(6) . .
N3 Ir1 N6 94.4(6) . .
C4 Ir1 N5 94.5(6) . .
C4 Ir1 N1 91.1(7) . .
C4 Ir1 N6 168.3(7) . .
C4 Ir1 C2 87.3(8) . .
C4 Ir1 N3 81.9(8) . .
C25 N5 Ir1 115.8(11) . .
C25 N5 C21 121.5(16) . .
C21 N5 Ir1 122.6(13) . .
C5 N1 Ir1 115.5(10) . .
C5 N1 C1 118.8(15) . .
C1 N1 Ir1 125.5(13) . .
C95 C96 C91 120.5(14) . .
F9 C98 F8 109.3(14) . .
F9 C98 F7 107.5(14) . .
F9 C98 C95 116.4(15) . .
F8 C98 F7 94.3(14) . .
F8 C98 C95 114.8(15) . .
F7 C98 C95 112.2(15) . .
C96 C91 B1 122.8(13) . .
C92 C91 C96 116.0(13) . .
C92 C91 B1 120.8(13) . .
C91 C92 H92 119.8 . .
C93 C92 C91 120.6(13) . .
C93 C92 H92 119.6 . .
C96 C95 C98 117.8(15) . .
C94 C95 C96 121.4(16) . .
C94 C95 C98 120.4(17) . .
C92 C93 C94 122.9(14) . .
C92 C93 C97 116.2(12) . .
C94 C93 C97 120.7(15) . .
C95 C94 C93 118.4(18) . .
N12 Ir2 N13 77.0(6) . .
N11 Ir2 N12 88.2(6) . .
N11 Ir2 N8 171.1(6) . .
N11 Ir2 N13 95.2(5) . .
N8 Ir2 N12 97.1(7) . .
N8 Ir2 N13 93.0(6) . .
C9 Ir2 N12 176.0(6) . .
C9 Ir2 N11 95.6(5) . .
C9 Ir2 N8 79.0(6) . .
C9 Ir2 N13 103.7(6) . .
C9 Ir2 C10 84.5(6) . .
C10 Ir2 N12 95.1(6) . .
C10 Ir2 N11 79.9(6) . .
C10 Ir2 N8 92.4(6) . .
C10 Ir2 N13 170.9(6) . .
C58 N12 Ir2 117.7(10) . .
C54 N12 Ir2 129.4(14) . .
C54 N12 C58 112.3(15) . .
C53 N11 Ir2 126.7(12) . .
C53 N11 C49 114.0(15) . .
C49 N11 Ir2 119.0(12) . .
C38 N8 Ir2 116.1(13) . .
C34 N8 Ir2 123.0(16) . .
C34 N8 C38 118.9(18) . .
F30 C122 C121 112.0(16) . .
F30 C122 F29 106.0(16) . .
F29 C122 C121 111.0(16) . .
F28 C122 F30 103.5(16) . .
F28 C122 C121 107.3(15) . .
F28 C122 F29 117.0(18) . .
C115 C116 H116 117.9 . .
C115 C116 C121 124.1(17) . .
C121 C116 H116 118.0 . .
C115 C120 H120 118.1 . .
C115 C120 C119 123.8(16) . .
C119 C120 H120 118.2 . .
C116 C115 C120 113.7(17) . .
C116 C115 B2 124.0(16) . .
C120 C115 B2 121.6(14) . .
C116 C121 C122 121.0(15) . .
C116 C121 C118 122.1(14) . .
C118 C121 C122 117.0(15) . .
C121 C118 H118 121.9 . .
C119 C118 C121 116.1(16) . .
C119 C118 H118 121.9 . .
C59 O2 C60 105.1(13) . .
C60 N14 N13 106.9(14) . .
O2 C59 C58 122.3(17) . .
N13 C59 O2 108.4(15) . .
N13 C59 C58 129.2(17) . .
C75 C80 H80 118.9 . .
C79 C80 H80 118.8 . .
C79 C80 C75 122.3(14) . .
N14 N13 Ir2 142.0(12) . .
C59 N13 Ir2 109.3(11) . .
C59 N13 N14 108.7(14) . .
C83 C88 H88 116.2 . .
C83 C88 C87 128(2) . .
C87 C88 H88 116.2 . .
N6 C26 C25 117.4(13) . .
N6 C26 O1 115.1(12) . .
O1 C26 C25 127.5(13) . .
C26 N6 Ir1 117.0(10) . .
C26 N6 N7 105.5(13) . .
N7 N6 Ir1 137.0(11) . .
C83 C84 H84 118.4 . .
C85 C84 H84 118.2 . .
C85 C84 C83 123.4(16) . .
C68 C67 C72 111.9(16) . .
C68 C67 B1 128.1(14) . .
C72 C67 B1 120.0(14) . .
C6 C2 Ir1 114.1(13) . .
C4AA C2 Ir1 128.5(15) . .
C4AA C2 C6 116.7(18) . .
C43 C9 Ir2 127.4(12) . .
C39 C9 Ir2 113.3(11) . .
C39 C9 C43 119.1(15) . .
C75 C76 H76 117.7 . .
C75 C76 C77 124.9(17) . .
C77 C76 H76 117.5 . .
C88 C83 C84 110.4(17) . .
C88 C83 B1 126.1(18) . .
C84 C83 B1 122.8(16) . .
O2 C60 C61 124.3(16) . .
N14 C60 O2 110.8(14) . .
N14 C60 C61 124.7(16) . .
C88 C87 C90 121.7(18) . .
C86 C87 C88 114.7(18) . .
C86 C87 C90 121.8(18) . .
C80 C75 B1 122.5(14) . .
C76 C75 C80 116.2(15) . .
C76 C75 B1 120.4(16) . .
C39 C40 H40 119.4 . .
C41 C40 H40 119.4 . .
C41 C40 C39 121.2(16) . .
C67 C68 H68 116.5 . .
C67 C68 C69 127.0(17) . .
C69 C68 H68 116.5 . .
C58 C57 H57 118.0 . .
C58 C57 C56 123.8(17) . .
C56 C57 H57 118.2 . .
C66 C61 C60 123.5(19) . .
C66 C61 C62 121.7(19) . .
C62 C61 C60 114.8(16) . .
C6 C7 H7 122.3 . .
C6 C7 C8 115.2(17) . .
C8 C7 H7 122.4 . .
C67 C72 H72 116.7 . .
C67 C72 C71 126.7(16) . .
C71 C72 H72 116.6 . .
C23 C24 H24 124.8 . .
C23 C24 C25 110.3(17) . .
C25 C24 H24 124.9 . .
C43 C42 H42 117.5 . .
C41 C42 H42 117.4 . .
C41 C42 C43 125.2(17) . .
C68 C69 C73 123.1(18) . .
C70 C69 C68 119.7(19) . .
C70 C69 C73 117.1(19) . .
C17 C16 C4 123.1(18) . .
C17 C16 C15 121.6(17) . .
C4 C16 C15 115.3(17) . .
C72 C71 C70 110.2(17) . .
C72 C71 C74 123.5(16) . .
C74 C71 C70 126.2(18) . .
C24 C23 H23 117.8 . .
C22 C23 C24 124.4(19) . .
C22 C23 H23 117.8 . .
N11 C53 H53 117.7 . .
N11 C53 C52 124.6(18) . .
C52 C53 H53 117.7 . .
C59 C58 N12 106.1(14) . .
C57 C58 N12 121.4(15) . .
C57 C58 C59 132.3(17) . .
C84 C85 C89 115.0(16) . .
C86 C85 C84 126.3(17) . .
C86 C85 C89 114.8(16) . .
C48 C10 Ir2 113.3(12) . .
C48 C10 C44 121.1(16) . .
C44 C10 Ir2 125.6(12) . .
N5 C25 C26 115.4(14) . .
N5 C25 C24 125.9(15) . .
C26 C25 C24 118.3(15) . .
C9 C43 H43 120.3 . .
C42 C43 C9 119.3(17) . .
C42 C43 H43 120.4 . .
C57 C56 H56 122.4 . .
C55 C56 C57 115.2(16) . .
C55 C56 H56 122.4 . .
C69 C70 C71 124.3(19) . .
C69 C70 H70 117.8 . .
C71 C70 H70 117.9 . .
C2 C6 C5 113.0(15) . .
C7 C6 C2 126.6(16) . .
C7 C6 C5 120.2(16) . .
N5 C21 H21 119.6 . .
N5 C21 C22 120.5(18) . .
C22 C21 H21 119.8 . .
C9 C39 C40 116.6(14) . .
C38 C39 C9 119.6(17) . .
C38 C39 C40 123.5(16) . .
N11 C49 C48 110.9(18) . .
C50 C49 N11 124(2) . .
C50 C49 C48 124(2) . .
C49 C50 H50 119.8 . .
C49 C50 C51 120(2) . .
C51 C50 H50 119.8 . .
C79 C78 H78 120.5 . .
C79 C78 C77 119.1(16) . .
C77 C78 H78 120.4 . .
C80 C79 C78 118.4(15) . .
C80 C79 C82 122.9(15) . .
C78 C79 C82 117.1(16) . .
C10 C48 C49 116.4(17) . .
C10 C48 C47 115.6(18) . .
C49 C48 C47 128(2) . .
C8 C3AA H3AA 122.2 . .
C8 C3AA C4AA 115.8(18) . .
C4AA C3AA H3AA 122.0 . .
C40 C41 C42 118.4(18) . .
C40 C41 H41 120.7 . .
C42 C41 H41 120.9 . .
C7 C8 H8 118.3 . .
C3AA C8 C7 123.5(18) . .
C3AA C8 H8 118.2 . .
C91 B1 C83 111.4(14) . .
C67 B1 C91 112.9(14) . .
C67 B1 C83 102.8(15) . .
C75 B1 C91 105.7(15) . .
C75 B1 C67 110.3(14) . .
C75 B1 C83 113.9(16) . .
C50 C51 H51 120.8 . .
C52 C51 C50 118.4(18) . .
C52 C51 H51 120.8 . .
C53 C52 H52 120.8 . .
C51 C52 C53 118.5(18) . .
C51 C52 H52 120.7 . .
C2 C4AA C3AA 121.8(18) . .
C2 C4AA H4AA 119.1 . .
C3AA C4AA H4AA 119.1 . .
C10 C44 H44 122.1 . .
C45 C44 C10 115.9(17) . .
C45 C44 H44 122.1 . .
C19 C20 H20 116.8 . .
C4 C20 H20 116.7 . .
C4 C20 C19 126(2) . .
C87 C86 H86 122.2 . .
C85 C86 C87 115.8(18) . .
C85 C86 H86 122.0 . .
C61 C66 H66 120.7 . .
C61 C66 C65 119(2) . .
C65 C66 H66 120.7 . .
F17 C73 C69 122.6(18) . .
F17 C73 F18 113.9(19) . .
F17 C73 F16 91(2) . .
F18 C73 C69 113.1(16) . .
F16 C73 C69 115.6(16) . .
F16 C73 F18 95.0(18) . .
C34 C35 H35 119.4 . .
C34 C35 C36 122(2) . .
C36 C35 H35 119.1 . .
C44 C45 H45 119.5 . .
C46 C45 C44 121.1(19) . .
C46 C45 H45 119.5 . .
N8 C38 C39 110.4(18) . .
N8 C38 C37 121.3(19) . .
C37 C38 C39 128(2) . .
C76 C77 C78 117.7(16) . .
C76 C77 C81 120.3(17) . .
C78 C77 C81 121.8(17) . .
C5 C1AA H1AA 120.5 . .
C5 C1AA C3 119(2) . .
C3 C1AA H1AA 120.5 . .
N1 C5 C6 115.0(13) . .
N1 C5 C1AA 118.9(15) . .
C1AA C5 C6 124.5(17) . .
C20 C19 H19 119.2 . .
C18 C19 C20 121(2) . .
C18 C19 H19 119.3 . .
N8 C34 C35 120(2) . .
N8 C34 H34 120.2 . .
C35 C34 H34 120.1 . .
C56 C55 H55 118.5 . .
C54 C55 C56 122.9(18) . .
C54 C55 H55 118.5 . .
C1AA C3 H3 119.5 . .
C0AA C3 C1AA 121(2) . .
C0AA C3 H3 119.5 . .
C3 C0AA H0AA 121.4 . .
C3 C0AA C1 117.4(18) . .
C1 C0AA H0AA 121.2 . .
F5 C90 C87 102.2(15) . .
F6 C90 C87 122(2) . .
F6 C90 F5 106(2) . .
F6 C90 F4 125(2) . .
F4 C90 C87 104.4(18) . .
F4 C90 F5 89.2(16) . .
F19 C81 C77 116.7(16) . .
F19 C81 F21 94(2) . .
F20 C81 F19 115(2) . .
F20 C81 C77 116.7(19) . .
F20 C81 F21 101.8(18) . .
F21 C81 C77 109.1(17) . .
C61 C62 H62 119.9 . .
C63 C62 C61 120(2) . .
C63 C62 H62 119.9 . .
F24 C82 C79 118.4(17) . .
F23 C82 C79 107.4(17) . .
F23 C82 F24 93.9(15) . .
F22 C82 C79 110.9(17) . .
F22 C82 F24 119(2) . .
F22 C82 F23 104(2) . .
C38 C37 H37 120.6 . .
C36 C37 C38 119(2) . .
C36 C37 H37 120.7 . .
N1 C1 C0AA 122(2) . .
N1 C1 H1 118.8 . .
C0AA C1 H1 118.9 . .
F11 C97 C93 114.1(15) . .
F11 C97 F10 103.9(15) . .
F10 C97 C93 113.0(13) . .
F12 C97 C93 117.0(14) . .
F12 C97 F11 94.2(15) . .
F12 C97 F10 112.5(16) . .
C35 C36 H36 120.6 . .
C37 C36 C35 118.9(19) . .
C37 C36 H36 120.5 . .
F14 C74 C71 109.2(15) . .
F13 C74 C71 111.6(19) . .
F13 C74 F14 105.8(18) . .
F13 C74 F15 109.8(17) . .
F15 C74 C71 111.5(18) . .
F15 C74 F14 108.8(17) . .
F1 C89 C85 116.5(17) . .
F1 C89 F2 110.2(17) . .
F1 C89 F3 112.1(19) . .
F2 C89 C85 116.8(17) . .
F2 C89 F3 98.2(18) . .
F3 C89 C85 101.0(16) . .
C66 C65 H65 119.3 . .
C64 C65 C66 121(2) . .
C64 C65 H65 119.5 . .
C62 C63 H63 121.0 . .
C62 C63 C64 118(2) . .
C64 C63 H63 120.8 . .
C16 C17 H17 120.6 . .
C16 C17 C18 119(2) . .
C18 C17 H17 120.5 . .
C65 C64 C63 120.0(18) . .
C65 C64 H64 119.9 . .
C63 C64 H64 120.1 . .
C48 C47 H47 119.7 . .
C46 C47 C48 120(2) . .
C46 C47 H47 119.9 . .
C45 C46 H46 117.1 . .
C47 C46 C45 126(2) . .
C47 C46 H46 117.2 . .
C19 C18 C17 115(2) . .
C19 C18 H18 122.6 . .
C17 C18 H18 122.5 . .
C107 C108 H108 118.3 . .
C107 C108 C109 123.1(17) . .
C109 C108 H108 118.6 . .
C100 C99 B2 121.0(12) . .
C104 C99 C100 120.3(14) . .
C104 C99 B2 118.3(12) . .
C126 C125 H125 120.5 . .
C126 C125 C124 119.1(15) . .
C124 C125 H125 120.4 . .
C99 C100 H100 120.2 . .
C101 C100 C99 119.7(13) . .
C101 C100 H100 120.2 . .
C128 C127 H127 123.6 . .
C126 C127 H127 123.5 . .
C126 C127 C128 112.9(15) . .
C108 C107 B2 126.4(16) . .
C108 C107 C112 114.2(17) . .
C112 C107 B2 119.0(15) . .
C127 C128 C131 121.9(15) . .
C129 C128 C127 122.5(16) . .
C129 C128 C131 115.4(15) . .
C128 C129 H129 122.2 . .
C128 C129 C124 115.7(16) . .
C124 C129 H129 122.1 . .
C115 B2 C99 112.7(12) . .
C115 B2 C107 105.3(14) . .
C115 B2 C124 107.6(12) . .
C99 B2 C107 112.8(13) . .
C99 B2 C124 105.8(13) . .
C107 B2 C124 112.7(11) . .
C99 C104 H104 119.9 . .
C99 C104 C103 120.1(13) . .
C103 C104 H104 120.0 . .
C120 C119 C123 119.2(19) . .
C118 C119 C120 120.0(19) . .
C118 C119 C123 120.7(18) . .
F27 C123 F26 106.8(16) . .
F27 C123 C119 112.0(18) . .
F26 C123 C119 108.3(17) . .
F25 C123 F27 101.6(18) . .
F25 C123 F26 112.5(17) . .
F25 C123 C119 115.3(16) . .
C125 C126 C130 114.9(15) . .
C127 C126 C125 129.9(16) . .
C127 C126 C130 115.2(14) . .
C125 C124 C129 119.6(16) . .
C125 C124 B2 124.5(14) . .
C129 C124 B2 115.0(14) . .
C107 C112 H112 119.4 . .
C111 C112 C107 120.9(17) . .
C111 C112 H112 119.7 . .
C26 O1 C27 101.9(11) . .
C100 C101 C106 116.5(13) . .
C102 C101 C100 123.4(14) . .
C102 C101 C106 118.7(15) . .
N6 N7 H7A 127.4 . .
C27 N7 N6 104.9(13) . .
C27 N7 H7A 127.7 . .
C109 C110 H110 121.7 . .
C109 C110 C111 117(2) . .
C111 C110 H110 121.8 . .
C108 C109 C113 116.3(17) . .
C110 C109 C108 121.1(18) . .
C110 C109 C113 121.1(18) . .
C102 C103 C104 114.9(14) . .
C105 C103 C104 120.7(14) . .
C105 C103 C102 122.8(15) . .
C2AA N3 Ir1 124.3(14) . .
C2AA N3 C15 126.1(18) . .
C15 N3 Ir1 109.3(13) . .
O1 C27 C28 114.4(15) . .
N7 C27 O1 112.6(13) . .
N7 C27 C28 133.0(15) . .
F47 C106 C101 106.7(14) . .
F47 C106 F46 93.6(14) . .
F48 C106 F47 103(2) . .
F48 C106 C101 124.6(17) . .
F48 C106 F46 113(2) . .
F46 C106 C101 110.6(13) . .
C101 C102 C103 121.3(16) . .
C101 C102 H102 119.3 . .
C103 C102 H102 119.4 . .
F43 C105 C103 117.1(15) . .
F44 C105 C103 111.5(14) . .
F44 C105 F43 105.4(18) . .
F44 C105 F45 113.1(17) . .
F45 C105 C103 118.0(14) . .
F45 C105 F43 89.5(15) . .
F38 C114 C111 110.3(17) . .
F37 C114 F38 90.8(18) . .
F37 C114 C111 112.2(19) . .
F39 C114 F38 105.2(19) . .
F39 C114 F37 119(2) . .
F39 C114 C111 115.6(18) . .
C23 C22 C21 117.2(17) . .
C23 C22 H22 121.4 . .
C21 C22 H22 121.4 . .
F42 C113 C109 115.1(17) . .
F42 C113 F41 102.6(18) . .
F42 C113 F40 90.0(19) . .
F41 C113 C109 118.8(17) . .
F41 C113 F40 115.9(19) . .
F40 C113 C109 110.6(16) . .
C112 C111 C110 122.3(18) . .
C112 C111 C114 118.8(17) . .
C110 C111 C114 118.7(19) . .
C16 C4 Ir1 114.5(15) . .
C20 C4 Ir1 130.9(17) . .
C20 C4 C16 114.6(18) . .
C15 C14 H14 118.5 . .
C13 C14 H14 118.5 . .
C13 C14 C15 123(2) . .
C2AA C12 H12 118.6 . .
C2AA C12 C13 123(2) . .
C13 C12 H12 118.8 . .
N3 C2AA C12 118(2) . .
N3 C2AA H2AA 121.1 . .
C12 C2AA H2AA 121.1 . .
C16 C15 C14 128.4(18) . .
N3 C15 C16 118.8(15) . .
N3 C15 C14 112.2(18) . .
N12 C54 H54 118.1 . .
C55 C54 N12 124.0(19) . .
C55 C54 H54 117.9 . .
C131 F34 F36 41.7(11) . .
C131 F36 F34 38.3(9) . .
C27 C28 C33 114.7(16) . .
C29 C28 C27 127.3(17) . .
C29 C28 C33 117.8(18) . .
C28 C33 H33 119.7 . .
C32 C33 C28 121(2) . .
C32 C33 H33 119.6 . .
F32 C130 C126 117.8(16) . .
F32 C130 F33 101.3(14) . .
F32 C130 F31 102.7(16) . .
F33 C130 C126 115.5(16) . .
F33 C130 F31 104.3(17) . .
F31 C130 C126 113.3(12) . .
C29 C30 H30 120.2 . .
C31 C30 H30 120.4 . .
C31 C30 C29 119(3) . .
C14 C13 C12 118(2) . .
C14 C13 H13 121.1 . .
C12 C13 H13 121.1 . .
F34 C131 C128 117.8(16) . .
F34 C131 F35 103.9(15) . .
F34 C131 F36 100.0(16) . .
F35 C131 C128 108.1(14) . .
F36 C131 C128 110.0(16) . .
F36 C131 F35 117.2(18) . .
C28 C29 C30 122(2) . .
C28 C29 H29 119.0 . .
C30 C29 H29 119.1 . .
C30 C31 H31 119.8 . .
C30 C31 C32 120(3) . .
C32 C31 H31 120.0 . .
C33 C32 C31 119(2) . .
C33 C32 H32 120.5 . .
C31 C32 H32 120.2 . .

loop_
_geom_bond_atom_site_label_1
_geom_bond_atom_site_label_2
_geom_bond_distance
_geom_bond_site_symmetry_2
Ir1 N5 2.165(14) .
Ir1 N1 2.026(13) .
Ir1 N6 2.143(15) .
Ir1 C2 2.05(2) .
Ir1 N3 2.088(18) .
Ir1 C4 2.026(18) .
F9 C98 1.31(2) .
N5 C25 1.29(2) .
N5 C21 1.29(2) .
N1 C5 1.36(2) .
N1 C1 1.39(2) .
C96 C91 1.47(2) .
C96 C95 1.40(2) .
C98 F8 1.36(2) .
C98 F7 1.37(2) .
C98 C95 1.45(2) .
C91 C92 1.41(2) .
C91 B1 1.64(3) .
C92 H92 0.9300 .
C92 C93 1.36(2) .
C95 C94 1.35(3) .
C93 C94 1.42(2) .
C93 C97 1.50(2) .
Ir2 N12 2.173(15) .
Ir2 N11 2.038(11) .
Ir2 N8 2.083(17) .
Ir2 N13 2.198(14) .
Ir2 C9 1.982(14) .
Ir2 C10 2.009(17) .
F30 C122 1.34(2) .
N12 C58 1.46(2) .
N12 C54 1.34(2) .
N11 C53 1.307(19) .
N11 C49 1.36(3) .
N8 C38 1.36(3) .
N8 C34 1.33(2) .
C122 C121 1.56(2) .
C122 F29 1.35(2) .
C122 F28 1.34(2) .
C116 H116 0.9300 .
C116 C115 1.32(2) .
C116 C121 1.40(2) .
C120 H120 0.9300 .
C120 C115 1.42(2) .
C120 C119 1.42(3) .
C115 B2 1.62(2) .
C121 C118 1.41(2) .
C118 H118 0.9300 .
C118 C119 1.35(3) .
O2 C59 1.35(2) .
O2 C60 1.40(2) .
N14 N13 1.377(16) .
N14 C60 1.29(2) .
C59 N13 1.35(2) .
C59 C58 1.44(2) .
C80 H80 0.9300 .
C80 C75 1.42(2) .
C80 C79 1.40(2) .
C88 H88 0.9300 .
C88 C83 1.38(3) .
C88 C87 1.46(3) .
C26 N6 1.25(2) .
C26 C25 1.472(19) .
C26 O1 1.345(17) .
N6 N7 1.424(18) .
C84 H84 0.9300 .
C84 C83 1.43(3) .
C84 C85 1.34(2) .
C67 C68 1.35(2) .
C67 C72 1.40(2) .
C67 B1 1.63(3) .
C2 C6 1.40(3) .
C2 C4AA 1.36(2) .
C9 C43 1.44(2) .
C9 C39 1.41(2) .
C76 H76 0.9300 .
C76 C75 1.339(19) .
C76 C77 1.40(2) .
C83 B1 1.65(3) .
C60 C61 1.45(2) .
C87 C86 1.46(3) .
C87 C90 1.50(3) .
C75 B1 1.62(3) .
C40 H40 0.9300 .
C40 C39 1.56(2) .
C40 C41 1.35(2) .
C68 H68 0.9300 .
C68 C69 1.38(2) .
C57 H57 0.9300 .
C57 C58 1.28(2) .
C57 C56 1.35(2) .
C61 C66 1.30(2) .
C61 C62 1.44(3) .
C7 H7 0.9300 .
C7 C6 1.29(2) .
C7 C8 1.41(3) .
C72 H72 0.9300 .
C72 C71 1.45(3) .
C24 H24 0.9300 .
C24 C23 1.44(3) .
C24 C25 1.50(2) .
C42 H42 0.9300 .
C42 C43 1.39(3) .
C42 C41 1.37(3) .
C69 C70 1.26(3) .
C69 C73 1.44(2) .
C16 C17 1.32(3) .
C16 C4 1.37(3) .
C16 C15 1.43(2) .
C71 C70 1.48(2) .
C71 C74 1.46(3) .
C23 H23 0.9300 .
C23 C22 1.34(3) .
C53 H53 0.9300 .
C53 C52 1.39(3) .
C85 C86 1.32(3) .
C85 C89 1.65(2) .
C10 C48 1.46(2) .
C10 C44 1.47(2) .
C43 H43 0.9300 .
C56 H56 0.9300 .
C56 C55 1.35(3) .
C70 H70 0.9300 .
C6 C5 1.53(2) .
C21 H21 0.9300 .
C21 C22 1.49(3) .
C39 C38 1.41(2) .
C49 C50 1.33(3) .
C49 C48 1.46(3) .
C50 H50 0.9300 .
C50 C51 1.36(2) .
C78 H78 0.9300 .
C78 C79 1.40(2) .
C78 C77 1.41(2) .
C79 C82 1.47(3) .
C48 C47 1.49(2) .
C3AA H3AA 0.9300 .
C3AA C8 1.39(3) .
C3AA C4AA 1.41(2) .
C41 H41 0.9300 .
C8 H8 0.9300 .
C51 H51 0.9300 .
C51 C52 1.33(3) .
C52 H52 0.9300 .
C4AA H4AA 0.9300 .
F14 C74 1.40(2) .
F13 C74 1.25(2) .
C44 H44 0.9300 .
C44 C45 1.41(2) .
C20 H20 0.9300 .
C20 C19 1.34(3) .
C20 C4 1.32(2) .
F11 C97 1.36(2) .
F15 C74 1.34(2) .
F10 C97 1.36(2) .
F19 C81 1.24(2) .
C86 H86 0.9300 .
F24 C82 1.35(2) .
F1 C89 1.23(2) .
F12 C97 1.28(2) .
C66 H66 0.9300 .
C66 C65 1.43(3) .
C73 F17 1.15(2) .
C73 F18 1.34(2) .
C73 F16 1.36(2) .
C35 H35 0.9300 .
C35 C34 1.36(3) .
C35 C36 1.36(3) .
C45 H45 0.9300 .
C45 C46 1.39(3) .
C38 C37 1.37(3) .
C77 C81 1.48(2) .
F5 C90 1.45(2) .
C1AA H1AA 0.9300 .
C1AA C5 1.41(2) .
C1AA C3 1.41(3) .
C19 H19 0.9300 .
C19 C18 1.30(4) .
F23 C82 1.33(2) .
C34 H34 0.9300 .
C55 H55 0.9300 .
C55 C54 1.31(3) .
C3 H3 0.9300 .
C3 C0AA 1.36(4) .
C0AA H0AA 0.9300 .
C0AA C1 1.39(3) .
C90 F6 1.09(2) .
C90 F4 1.33(3) .
C81 F20 1.23(2) .
C81 F21 1.40(3) .
C62 H62 0.9300 .
C62 C63 1.37(3) .
C82 F22 1.30(2) .
C37 H37 0.9300 .
C37 C36 1.35(3) .
C1 H1 0.9300 .
C36 H36 0.9300 .
C89 F2 1.23(2) .
C89 F3 1.34(3) .
C65 H65 0.9300 .
C65 C64 1.35(3) .
C63 H63 0.9300 .
C63 C64 1.42(3) .
C17 H17 0.9300 .
C17 C18 1.50(3) .
C64 H64 0.9300 .
C47 H47 0.9300 .
C47 C46 1.27(3) .
C46 H46 0.9300 .
C18 H18 0.9300 .
F27 C123 1.31(3) .
C108 H108 0.9300 .
C108 C107 1.36(3) .
C108 C109 1.42(3) .
C99 C100 1.391(17) .
C99 B2 1.64(2) .
C99 C104 1.38(2) .
F26 C123 1.39(2) .
C125 H125 0.9300 .
C125 C126 1.35(2) .
C125 C124 1.37(2) .
C100 H100 0.9300 .
C100 C101 1.35(2) .
C127 H127 0.9300 .
C127 C128 1.50(2) .
C127 C126 1.32(2) .
C107 B2 1.65(2) .
C107 C112 1.48(2) .
F25 C123 1.27(2) .
C128 C129 1.40(3) .
C128 C131 1.55(2) .
C129 H129 0.9300 .
C129 C124 1.50(2) .
B2 C124 1.66(2) .
C104 H104 0.9300 .
C104 C103 1.48(2) .
C119 C123 1.51(3) .
C126 C130 1.51(2) .
C112 H112 0.9300 .
C112 C111 1.38(3) .
O1 C27 1.349(19) .
F47 C106 1.39(2) .
F38 C114 1.38(3) .
F42 C113 1.26(2) .
F37 C114 1.28(3) .
C101 C106 1.52(2) .
C101 C102 1.33(2) .
F48 C106 1.13(2) .
N7 H7A 0.8600 .
N7 C27 1.30(2) .
C110 H110 0.9300 .
C110 C109 1.37(3) .
C110 C111 1.38(3) .
C109 C113 1.51(3) .
C103 C102 1.43(2) .
C103 C105 1.39(2) .
N3 C2AA 1.37(3) .
N3 C15 1.40(2) .
C27 C28 1.47(2) .
C106 F46 1.40(2) .
C102 H102 0.9300 .
F43 C105 1.35(2) .
C105 F44 1.27(2) .
C105 F45 1.31(2) .
C114 C111 1.51(3) .
C114 F39 1.25(2) .
C22 H22 0.9300 .
C113 F41 1.32(2) .
C113 F40 1.32(2) .
C14 H14 0.9300 .
C14 C15 1.48(3) .
C14 C13 1.39(3) .
C12 H12 0.9300 .
C12 C2AA 1.39(3) .
C12 C13 1.40(3) .
C2AA H2AA 0.9300 .
C54 H54 0.9300 .
F32 C130 1.27(2) .
F33 C130 1.30(2) .
F31 C130 1.44(2) .
F34 F36 1.955(13) .
F34 C131 1.23(2) .
F35 C131 1.37(2) .
F36 C131 1.32(2) .
C28 C33 1.48(2) .
C28 C29 1.31(3) .
C33 H33 0.9300 .
C33 C32 1.32(3) .
C30 H30 0.9300 .
C30 C29 1.40(3) .
C30 C31 1.37(4) .
C13 H13 0.9300 .
C29 H29 0.9300 .
C31 H31 0.9300 .
C31 C32 1.40(3) .
C32 H32 0.9300 .
